data_4127698
loop_
_publ_author_name
'Oeschger, Raphael J.'
'Larsen, Matthew A.'
'Bismuto, Alessandro'
'Hartwig, John F.'

_publ_section_title
;
 Origin of the Difference in Reactivity between Ir Catalysts for the
 Borylation of C-H Bonds.
;
_journal_issue 41
_journal_name_full 'Journal of the American Chemical Society'
_journal_page_first 16479
_journal_page_last 16485
_journal_paper_doi 10.1021/jacs.9b08920
_journal_volume 141
_journal_year 2019
_chemical_formula_moiety 'C30 H46 B2 N2 O4'
_chemical_formula_sum 'C30 H46 B2 N2 O4'
_chemical_formula_weight 520.31
_space_group_crystal_system orthorhombic
_space_group_IT_number 61
_space_group_name_Hall '-P 2ac 2ab'
_space_group_name_H-M_alt 'P b c a'
_symmetry_space_group_name_Hall '-P 2ac 2ab'
_symmetry_space_group_name_H-M 'P b c a'
_atom_sites_solution_hydrogens geom
_atom_sites_solution_primary dual
_audit_creation_method SHELXL-2014/7
_cell_angle_alpha 90
_cell_angle_beta 90
_cell_angle_gamma 90
_cell_formula_units_Z 4
_cell_length_a 14.0153(3)
_cell_length_b 11.1661(3)
_cell_length_c 19.0586(5)
_cell_measurement_reflns_used 6098
_cell_measurement_temperature 100(2)
_cell_measurement_theta_max 75.4980
_cell_measurement_theta_min 5.5690
_cell_volume 2982.60(13)
_computing_cell_refinement 'CrysAlisPro 1.171.39.46e (Rigaku OD, 2018)'
_computing_data_collection 'CrysAlisPro 1.171.39.46e (Rigaku OD, 2018)'
_computing_data_reduction 'CrysAlisPro 1.171.39.46e (Rigaku OD, 2018)'
_computing_molecular_graphics 'Olex2 (Dolomanov et al., 2009)'
_computing_publication_material 'Olex2 (Dolomanov et al., 2009)'
_computing_structure_refinement 'SHELXL-2014/7 (Sheldrick, 2014)'
_computing_structure_solution 'ShelXT (Sheldrick, 2015)'
_diffrn_ambient_temperature 100(2)
_diffrn_measured_fraction_theta_full 0.995
_diffrn_measured_fraction_theta_max 0.995
_diffrn_measurement_device_type 'ROD, Synergy Custom DW system, Pilatus 200K'
_diffrn_measurement_method '\w scans'
_diffrn_radiation_type CuK\a
_diffrn_radiation_wavelength 1.54184
_diffrn_reflns_av_R_equivalents 0.0621
_diffrn_reflns_av_unetI/netI 0.0343
_diffrn_reflns_Laue_measured_fraction_full 0.995
_diffrn_reflns_Laue_measured_fraction_max 0.995
_diffrn_reflns_limit_h_max 16
_diffrn_reflns_limit_h_min -16
_diffrn_reflns_limit_k_max 13
_diffrn_reflns_limit_k_min -13
_diffrn_reflns_limit_l_max 22
_diffrn_reflns_limit_l_min -22
_diffrn_reflns_number 13276
_diffrn_reflns_point_group_measured_fraction_full 0.995
_diffrn_reflns_point_group_measured_fraction_max 0.995
_diffrn_reflns_theta_full 68.000
_diffrn_reflns_theta_max 68.251
_diffrn_reflns_theta_min 4.640
_diffrn_source 'Rotating-anode X-ray tube'
_exptl_absorpt_coefficient_mu 0.586
_exptl_absorpt_correction_T_max 1.00000
_exptl_absorpt_correction_T_min 0.52404
_exptl_absorpt_correction_type multi-scan
_exptl_absorpt_process_details
;
Olex2 1.2-ac3
(compiled 2017.08.10 svn.r3458 for OlexSys, GUI svn.r5381)
;
_exptl_crystal_colour colorless
_exptl_crystal_density_diffrn 1.159
_exptl_crystal_description needle
_exptl_crystal_F_000 1128
_exptl_crystal_size_max 0.220
_exptl_crystal_size_mid 0.070
_exptl_crystal_size_min 0.060
_refine_diff_density_max 0.309
_refine_diff_density_min -0.297
_refine_diff_density_rms 0.057
_refine_ls_extinction_method none
_refine_ls_goodness_of_fit_ref 1.056
_refine_ls_hydrogen_treatment constr
_refine_ls_matrix_type full
_refine_ls_number_parameters 179
_refine_ls_number_reflns 2726
_refine_ls_number_restraints 0
_refine_ls_restrained_S_all 1.056
_refine_ls_R_factor_all 0.0645
_refine_ls_R_factor_gt 0.0560
_refine_ls_shift/su_max 0.000
_refine_ls_shift/su_mean 0.000
_refine_ls_structure_factor_coef Fsqd
_refine_ls_weighting_details 'w=1/[\s^2^(Fo^2^)+(0.0988P)^2^+1.3956P] where P=(Fo^2^+2Fc^2^)/3'
_refine_ls_weighting_scheme calc
_refine_ls_wR_factor_gt 0.1595
_refine_ls_wR_factor_ref 0.1665
_reflns_Friedel_coverage 0.000
_reflns_number_gt 2285
_reflns_number_total 2726
_reflns_threshold_expression 'I > 2\s(I)'
_cod_data_source_file ja9b08920_si_002.cif
_cod_data_source_block RO001_Hartwig
_cod_database_code 4127698
_shelx_shelxl_version_number 2014/7
_shelx_space_group_comment
;
The symmetry employed for this shelxl refinement is uniquely defined
by the following loop, which should always be used as a source of
symmetry information in preference to the above space-group names.
They are only intended as comments.
;
_shelx_estimated_absorpt_t_min 0.882
_shelx_estimated_absorpt_t_max 0.966

loop_
_space_group_symop_operation_xyz
'x, y, z'
'-x+1/2, -y, z+1/2'
'-x, y+1/2, -z+1/2'
'x+1/2, -y+1/2, -z'
'-x, -y, -z'
'x-1/2, y, -z-1/2'
'x, -y-1/2, z-1/2'
'-x-1/2, y-1/2, z'

loop_
_atom_site_label
_atom_site_type_symbol
_atom_site_fract_x
_atom_site_fract_y
_atom_site_fract_z
_atom_site_U_iso_or_equiv
_atom_site_adp_type
_atom_site_occupancy
_atom_site_site_symmetry_order
_atom_site_calc_flag
_atom_site_refinement_flags_posn
_atom_site_refinement_flags_adp
C1 C 0.3517(2) 0.7742(2) 0.82271(12) 0.0477(6) Uani 1 1 d . .
H1A H 0.2820 0.7743 0.8183 0.072 Uiso 1 1 calc R U
H1B H 0.3697 0.8048 0.8690 0.072 Uiso 1 1 calc R U
H1C H 0.3756 0.6922 0.8172 0.072 Uiso 1 1 calc R U
C2 C 0.39442(15) 0.85299(18) 0.76655(10) 0.0340(5) Uani 1 1 d . .
C3 C 0.36147(16) 0.98086(19) 0.77545(11) 0.0377(5) Uani 1 1 d . .
H3A H 0.3807 1.0279 0.7344 0.057 Uiso 1 1 calc R U
H3B H 0.3905 1.0150 0.8177 0.057 Uiso 1 1 calc R U
H3C H 0.2918 0.9826 0.7800 0.057 Uiso 1 1 calc R U
C4 C 0.50486(15) 0.83742(18) 0.75673(10) 0.0339(5) Uani 1 1 d . .
C5 C 0.5585(2) 0.8021(2) 0.82271(12) 0.0509(7) Uani 1 1 d . .
H5A H 0.5338 0.7256 0.8401 0.076 Uiso 1 1 calc R U
H5B H 0.5496 0.8639 0.8586 0.076 Uiso 1 1 calc R U
H5C H 0.6265 0.7941 0.8120 0.076 Uiso 1 1 calc R U
C6 C 0.55208(15) 0.9439(2) 0.72286(12) 0.0388(5) Uani 1 1 d . .
H6A H 0.6184 0.9241 0.7115 0.058 Uiso 1 1 calc R U
H6B H 0.5507 1.0120 0.7553 0.058 Uiso 1 1 calc R U
H6C H 0.5179 0.9649 0.6797 0.058 Uiso 1 1 calc R U
C7 C 0.40525(13) 0.65484(16) 0.60539(9) 0.0245(4) Uani 1 1 d . .
C8 C 0.45891(12) 0.53041(15) 0.51771(9) 0.0223(4) Uani 1 1 d . .
C9 C 0.36583(13) 0.51268(16) 0.49268(9) 0.0237(4) Uani 1 1 d . .
H9 H 0.3551 0.4622 0.4534 0.028 Uiso 1 1 calc R U
C10 C 0.28945(12) 0.56873(16) 0.52519(9) 0.0236(4) Uani 1 1 d . .
C11 C 0.31167(12) 0.64223(16) 0.58235(9) 0.0256(4) Uani 1 1 d . .
H11 H 0.2620 0.6842 0.6058 0.031 Uiso 1 1 calc R U
C12 C 0.18555(12) 0.55086(16) 0.50253(9) 0.0258(4) Uani 1 1 d . .
C13 C 0.12855(14) 0.5054(2) 0.56542(11) 0.0345(5) Uani 1 1 d . .
H13A H 0.1568 0.4305 0.5825 0.052 Uiso 1 1 calc R U
H13B H 0.0623 0.4909 0.5512 0.052 Uiso 1 1 calc R U
H13C H 0.1300 0.5654 0.6029 0.052 Uiso 1 1 calc R U
C14 C 0.14392(14) 0.67054(18) 0.47763(12) 0.0360(5) Uani 1 1 d . .
H14A H 0.1484 0.7296 0.5155 0.054 Uiso 1 1 calc R U
H14B H 0.0768 0.6595 0.4646 0.054 Uiso 1 1 calc R U
H14C H 0.1799 0.6991 0.4368 0.054 Uiso 1 1 calc R U
C15 C 0.17669(14) 0.4587(2) 0.44384(11) 0.0346(5) Uani 1 1 d . .
H15A H 0.2126 0.4861 0.4028 0.052 Uiso 1 1 calc R U
H15B H 0.1094 0.4490 0.4312 0.052 Uiso 1 1 calc R U
H15C H 0.2024 0.3818 0.4598 0.052 Uiso 1 1 calc R U
B1 B 0.42633(15) 0.7349(2) 0.67142(11) 0.0288(5) Uani 1 1 d . .
N1 N 0.47916(10) 0.59863(13) 0.57342(7) 0.0233(4) Uani 1 1 d . .
O1 O 0.35747(10) 0.80677(12) 0.69961(7) 0.0327(4) Uani 1 1 d . .
O2 O 0.51119(10) 0.73927(13) 0.70604(7) 0.0343(4) Uani 1 1 d . .

loop_
_atom_site_aniso_label
_atom_site_aniso_U_11
_atom_site_aniso_U_22
_atom_site_aniso_U_33
_atom_site_aniso_U_23
_atom_site_aniso_U_13
_atom_site_aniso_U_12
C1 0.0684(16) 0.0404(12) 0.0344(11) -0.0040(10) 0.0165(11) -0.0048(11)
C2 0.0422(11) 0.0347(10) 0.0251(10) -0.0044(8) 0.0040(8) -0.0024(9)
C3 0.0403(12) 0.0382(11) 0.0346(11) -0.0063(9) 0.0051(9) 0.0005(9)
C4 0.0399(11) 0.0355(11) 0.0264(9) -0.0055(8) -0.0029(8) 0.0038(9)
C5 0.0711(17) 0.0493(14) 0.0324(12) -0.0079(10) -0.0189(11) 0.0171(12)
C6 0.0316(10) 0.0439(12) 0.0409(11) -0.0070(10) 0.0018(9) -0.0027(9)
C7 0.0256(9) 0.0259(9) 0.0219(9) 0.0014(7) 0.0032(7) 0.0006(7)
C8 0.0235(9) 0.0244(8) 0.0191(8) 0.0017(6) -0.0001(7) -0.0004(7)
C9 0.0234(9) 0.0277(9) 0.0199(8) -0.0003(7) 0.0006(7) -0.0005(7)
C10 0.0220(9) 0.0275(9) 0.0214(8) 0.0030(7) 0.0020(7) -0.0001(7)
C11 0.0247(9) 0.0280(9) 0.0241(9) -0.0011(7) 0.0034(7) 0.0018(7)
C12 0.0207(9) 0.0300(10) 0.0267(9) -0.0009(7) 0.0007(7) 0.0010(7)
C13 0.0263(10) 0.0428(12) 0.0343(11) -0.0003(9) 0.0035(8) -0.0067(8)
C14 0.0268(10) 0.0360(11) 0.0453(12) 0.0040(9) -0.0052(9) 0.0011(8)
C15 0.0222(9) 0.0453(12) 0.0363(11) -0.0109(9) -0.0044(8) 0.0001(8)
B1 0.0293(10) 0.0316(11) 0.0255(10) 0.0023(8) 0.0033(9) -0.0006(8)
N1 0.0229(7) 0.0268(8) 0.0202(7) -0.0008(6) 0.0010(6) -0.0004(6)
O1 0.0322(7) 0.0376(8) 0.0284(7) -0.0068(6) 0.0029(6) -0.0001(6)
O2 0.0372(8) 0.0362(8) 0.0296(7) -0.0072(6) -0.0038(6) 0.0059(6)

loop_
_atom_type_symbol
_atom_type_description
_atom_type_scat_dispersion_real
_atom_type_scat_dispersion_imag
_atom_type_scat_source
C C 0.0181 0.0091 'International Tables Vol C Tables 4.2.6.8 and 6.1.1.4'
H H 0.0000 0.0000 'International Tables Vol C Tables 4.2.6.8 and 6.1.1.4'
B B 0.0090 0.0039 'International Tables Vol C Tables 4.2.6.8 and 6.1.1.4'
N N 0.0311 0.0180 'International Tables Vol C Tables 4.2.6.8 and 6.1.1.4'
O O 0.0492 0.0322 'International Tables Vol C Tables 4.2.6.8 and 6.1.1.4'

loop_
_geom_angle_atom_site_label_1
_geom_angle_atom_site_label_2
_geom_angle_atom_site_label_3
_geom_angle
_geom_angle_site_symmetry_3
C2 C1 H1A 109.5 .
C2 C1 H1B 109.5 .
H1A C1 H1B 109.5 .
C2 C1 H1C 109.5 .
H1A C1 H1C 109.5 .
H1B C1 H1C 109.5 .
O1 C2 C1 105.71(17) .
O1 C2 C3 108.75(17) .
C1 C2 C3 110.51(18) .
O1 C2 C4 101.84(14) .
C1 C2 C4 114.29(19) .
C3 C2 C4 114.83(17) .
C2 C3 H3A 109.5 .
C2 C3 H3B 109.5 .
H3A C3 H3B 109.5 .
C2 C3 H3C 109.5 .
H3A C3 H3C 109.5 .
H3B C3 H3C 109.5 .
O2 C4 C6 106.36(16) .
O2 C4 C5 108.82(16) .
C6 C4 C5 110.05(19) .
O2 C4 C2 102.80(15) .
C6 C4 C2 113.40(17) .
C5 C4 C2 114.74(18) .
C4 C5 H5A 109.5 .
C4 C5 H5B 109.5 .
H5A C5 H5B 109.5 .
C4 C5 H5C 109.5 .
H5A C5 H5C 109.5 .
H5B C5 H5C 109.5 .
C4 C6 H6A 109.5 .
C4 C6 H6B 109.5 .
H6A C6 H6B 109.5 .
C4 C6 H6C 109.5 .
H6A C6 H6C 109.5 .
H6B C6 H6C 109.5 .
N1 C7 C11 122.14(16) .
N1 C7 B1 118.66(16) .
C11 C7 B1 119.19(16) .
N1 C8 C9 123.21(16) .
N1 C8 C8 116.93(19) 5_666
C9 C8 C8 119.85(19) 5_666
C10 C9 C8 120.15(17) .
C10 C9 H9 119.9 .
C8 C9 H9 119.9 .
C9 C10 C11 116.17(16) .
C9 C10 C12 123.31(16) .
C11 C10 C12 120.50(15) .
C7 C11 C10 121.02(16) .
C7 C11 H11 119.5 .
C10 C11 H11 119.5 .
C15 C12 C13 107.97(16) .
C15 C12 C10 111.85(15) .
C13 C12 C10 108.61(14) .
C15 C12 C14 109.28(16) .
C13 C12 C14 109.50(16) .
C10 C12 C14 109.60(15) .
C12 C13 H13A 109.5 .
C12 C13 H13B 109.5 .
H13A C13 H13B 109.5 .
C12 C13 H13C 109.5 .
H13A C13 H13C 109.5 .
H13B C13 H13C 109.5 .
C12 C14 H14A 109.5 .
C12 C14 H14B 109.5 .
H14A C14 H14B 109.5 .
C12 C14 H14C 109.5 .
H14A C14 H14C 109.5 .
H14B C14 H14C 109.5 .
C12 C15 H15A 109.5 .
C12 C15 H15B 109.5 .
H15A C15 H15B 109.5 .
C12 C15 H15C 109.5 .
H15A C15 H15C 109.5 .
H15B C15 H15C 109.5 .
O2 B1 O1 113.94(18) .
O2 B1 C7 124.96(18) .
O1 B1 C7 121.10(17) .
C8 N1 C7 117.28(15) .
B1 O1 C2 107.38(15) .
B1 O2 C4 107.09(15) .

loop_
_geom_bond_atom_site_label_1
_geom_bond_atom_site_label_2
_geom_bond_distance
_geom_bond_site_symmetry_2
C1 C2 1.510(3) .
C1 H1A 0.9800 .
C1 H1B 0.9800 .
C1 H1C 0.9800 .
C2 O1 1.470(2) .
C2 C3 1.510(3) .
C2 C4 1.569(3) .
C3 H3A 0.9800 .
C3 H3B 0.9800 .
C3 H3C 0.9800 .
C4 O2 1.464(2) .
C4 C6 1.507(3) .
C4 C5 1.517(3) .
C5 H5A 0.9800 .
C5 H5B 0.9800 .
C5 H5C 0.9800 .
C6 H6A 0.9800 .
C6 H6B 0.9800 .
C6 H6C 0.9800 .
C7 N1 1.356(2) .
C7 C11 1.390(2) .
C7 B1 1.572(3) .
C8 N1 1.337(2) .
C8 C9 1.403(3) .
C8 C8 1.498(3) 5_666
C9 C10 1.386(3) .
C9 H9 0.9500 .
C10 C11 1.399(3) .
C10 C12 1.532(2) .
C11 H11 0.9500 .
C12 C15 1.525(3) .
C12 C13 1.527(3) .
C12 C14 1.533(3) .
C13 H13A 0.9800 .
C13 H13B 0.9800 .
C13 H13C 0.9800 .
C14 H14A 0.9800 .
C14 H14B 0.9800 .
C14 H14C 0.9800 .
C15 H15A 0.9800 .
C15 H15B 0.9800 .
C15 H15C 0.9800 .
B1 O2 1.361(3) .
B1 O1 1.365(3) .
